data_4506648
loop_
_publ_author_name
'Khavasi, Hamid Reza'
'Mir Mohammad Sadegh, Bahareh'

_publ_section_title
;
 Isostructural Mercury Coordination Polymers with Amide Junction:
 Interplay of Coordination and \p--\p Stacking
;
_journal_issue 10
_journal_name_full 'Crystal Growth &amp; Design'
_journal_page_first 4798
_journal_paper_doi 10.1021/cg300587b
_journal_volume 12
_journal_year 2012
_chemical_formula_sum 'C16 H18 Br2 Hg N3 O2'
_chemical_formula_weight 644.72
_chemical_name_systematic
; 
 ? 
;
_space_group_IT_number 2
_symmetry_cell_setting triclinic
_symmetry_space_group_name_Hall '-P 1'
_symmetry_space_group_name_H-M 'P -1'
_atom_sites_solution_hydrogens geom
_atom_sites_solution_primary direct
_atom_sites_solution_secondary difmap
_audit_creation_method SHELXL-97
_cell_angle_alpha 71.308(9)
_cell_angle_beta 87.893(9)
_cell_angle_gamma 63.152(8)
_cell_formula_units_Z 2
_cell_length_a 9.9706(11)
_cell_length_b 10.2954(12)
_cell_length_c 11.2168(13)
_cell_measurement_reflns_used 8524
_cell_measurement_temperature 298(2)
_cell_measurement_theta_max 26.00
_cell_measurement_theta_min 1.93
_cell_volume 965.1(2)
_computing_cell_refinement 'X-Area 1.31 (Stoe & Cie GmbH, 2005)'
_computing_data_collection 'X-Area 1.31 (Stoe & Cie GmbH, 2005)'
_computing_data_reduction 'X-Area 1.31 (Stoe & Cie GmbH, 2005)'
_computing_molecular_graphics 'ORTEP-3 for Windows (Farrugia, 1997)'
_computing_publication_material 'WinGX (Farrugia, 1999)'
_computing_structure_refinement 'SHELXL-97 (Sheldrick, 1997)'
_computing_structure_solution 'SHELXS-97 (Sheldrick, 1990)'
_diffrn_ambient_temperature 298(2)
_diffrn_detector_area_resol_mean '0.15 mm'
_diffrn_measured_fraction_theta_full 0.996
_diffrn_measured_fraction_theta_max 0.996
_diffrn_measurement_device_type 'STOE IPDS II'
_diffrn_measurement_method 'rotation method'
_diffrn_radiation_monochromator graphite
_diffrn_radiation_source 'fine-focus sealed tube'
_diffrn_radiation_type MoK\a
_diffrn_radiation_wavelength 0.71073
_diffrn_reflns_av_R_equivalents 0.0450
_diffrn_reflns_av_sigmaI/netI 0.0380
_diffrn_reflns_limit_h_max 12
_diffrn_reflns_limit_h_min -12
_diffrn_reflns_limit_k_max 12
_diffrn_reflns_limit_k_min -12
_diffrn_reflns_limit_l_max 13
_diffrn_reflns_limit_l_min -13
_diffrn_reflns_number 8524
_diffrn_reflns_theta_full 26.00
_diffrn_reflns_theta_max 26.00
_diffrn_reflns_theta_min 1.93
_diffrn_standards_number 0
_exptl_absorpt_coefficient_mu 12.126
_exptl_absorpt_correction_T_max 0.3217
_exptl_absorpt_correction_T_min 0.1462
_exptl_absorpt_correction_type numerical
_exptl_absorpt_process_details 'shape of crystal determined optically'
_exptl_crystal_colour Colorless
_exptl_crystal_density_diffrn 2.218
_exptl_crystal_density_method 'not measured'
_exptl_crystal_description Block
_exptl_crystal_F_000 602
_exptl_crystal_size_max 0.21
_exptl_crystal_size_mid 0.18
_exptl_crystal_size_min 0.14
_refine_diff_density_max 0.978
_refine_diff_density_min -1.526
_refine_diff_density_rms 0.231
_refine_ls_extinction_method none
_refine_ls_goodness_of_fit_ref 1.196
_refine_ls_hydrogen_treatment constr
_refine_ls_matrix_type full
_refine_ls_number_parameters 219
_refine_ls_number_reflns 3780
_refine_ls_number_restraints 0
_refine_ls_restrained_S_all 1.196
_refine_ls_R_factor_all 0.0439
_refine_ls_R_factor_gt 0.0360
_refine_ls_shift/su_max 0.020
_refine_ls_shift/su_mean 0.011
_refine_ls_structure_factor_coef Fsqd
_refine_ls_weighting_details 'calc w=1/[\s^2^(Fo^2^)+(0.0567P)^2^+0.0000P] where P=(Fo^2^+2Fc^2^)/3'
_refine_ls_weighting_scheme calc
_refine_ls_wR_factor_gt 0.0958
_refine_ls_wR_factor_ref 0.0987
_reflns_number_gt 3331
_reflns_number_total 3780
_reflns_threshold_expression >2sigma(I)
_cod_data_source_file cg300587b_si_002.cif
_cod_data_source_block d:\determination\solution\423\kh423-abs1
_cod_depositor_comments
;
The following automatic conversions were performed:

'_symmetry_cell_setting' value 'Triclinic' changed to 'triclinic'
according to /home/saulius/struct/CIF-dictionaries/cif_core.dic
dictionary named 'cif_core.dic' version 2.4.2 from
2011-04-26.

'_refine_ls_hydrogen_treatment' value 'Constr' changed
to 'constr' according to
/home/saulius/struct/CIF-dictionaries/cif_core.dic dictionary named
'cif_core.dic' version 2.4.2 from 2011-04-26.

Automatic conversion script
Id: cif_fix_values 1891 2012-01-12 08:04:46Z andrius 
;
_cod_original_cell_volume 965.15(19)
_cod_original_sg_symbol_H-M P-1
_cod_original_formula_sum 'C16 H18 Br2 Hg1 N3 O2'
_cod_database_code 4506648

loop_
_symmetry_equiv_pos_as_xyz
'x, y, z'
'-x, -y, -z'

loop_
_atom_site_label
_atom_site_type_symbol
_atom_site_fract_x
_atom_site_fract_y
_atom_site_fract_z
_atom_site_U_iso_or_equiv
_atom_site_adp_type
_atom_site_occupancy
_atom_site_symmetry_multiplicity
_atom_site_calc_flag
_atom_site_refinement_flags
C1 C 0.5108(8) 0.5469(7) 0.3141(6) 0.0414(14) Uani 1 1 d .
H1 H 0.5137 0.4674 0.2900 0.050 Uiso 1 1 calc R
C2 C 0.6258(8) 0.5203(8) 0.3975(7) 0.0488(16) Uani 1 1 d .
H2 H 0.7088 0.4222 0.4256 0.059 Uiso 1 1 calc R
C3 C 0.5068(9) 0.7684(8) 0.3979(8) 0.0541(19) Uani 1 1 d .
H3 H 0.5028 0.8434 0.4290 0.065 Uiso 1 1 calc R
C4 C 0.3884(8) 0.8085(7) 0.3083(7) 0.0499(17) Uani 1 1 d .
H4 H 0.3100 0.9093 0.2776 0.060 Uiso 1 1 calc R
C5 C 0.3901(7) 0.6959(7) 0.2666(6) 0.0385(13) Uani 1 1 d .
C6 C 0.2645(7) 0.7237(7) 0.1765(5) 0.0342(12) Uani 1 1 d .
C7 C 0.0567(7) 0.9164(7) 0.0065(6) 0.0343(12) Uani 1 1 d .
H7 H 0.0083 0.8508 0.0437 0.041 Uiso 1 1 calc R
C8 C 0.1055(7) 0.8942(7) -0.1185(6) 0.0368(13) Uani 1 1 d .
C9 C 0.0288(8) 0.8483(8) -0.1837(7) 0.0482(16) Uani 1 1 d .
H9 H -0.0465 0.8240 -0.1488 0.058 Uiso 1 1 calc R
C10 C 0.0679(10) 0.8395(10) -0.3041(9) 0.064(2) Uani 1 1 d .
H10 H 0.0148 0.8119 -0.3492 0.077 Uiso 1 1 calc R
C11 C 0.1808(10) 0.8701(10) -0.3569(8) 0.059(2) Uani 1 1 d .
H11 H 0.2061 0.8608 -0.4355 0.071 Uiso 1 1 calc R
C12 C 0.2556(9) 0.9146(10) -0.2913(9) 0.063(2) Uani 1 1 d .
H12 H 0.3311 0.9383 -0.3263 0.075 Uiso 1 1 calc R
C13 C 0.2190(9) 0.9248(9) -0.1710(8) 0.0538(18) Uani 1 1 d .
H13 H 0.2725 0.9526 -0.1265 0.065 Uiso 1 1 calc R
C14 C 0.3537(17) 0.4165(14) 0.9877(11) 0.093(4) Uani 1 1 d .
H14A H 0.3957 0.4537 0.9140 0.112 Uiso 1 1 calc R
H14B H 0.4321 0.3544 1.0587 0.112 Uiso 1 1 calc R
H14C H 0.2755 0.5029 1.0061 0.112 Uiso 1 1 calc R
C15 C 0.1541(17) 0.3997(17) 0.8812(15) 0.122(5) Uani 1 1 d .
H15A H 0.0699 0.4407 0.9260 0.146 Uiso 1 1 calc R
H15B H 0.1452 0.3268 0.8503 0.146 Uiso 1 1 calc R
H15C H 0.1546 0.4826 0.8110 0.146 Uiso 1 1 calc R
C16 C 0.3490(11) 0.1727(11) 1.0281(10) 0.067(2) Uani 1 1 d .
H16 H 0.4369 0.1260 1.0845 0.080 Uiso 1 1 calc R
N1 N 0.6243(6) 0.6286(6) 0.4403(6) 0.0455(13) Uani 1 1 d .
N2 N 0.1876(6) 0.8679(6) 0.0968(5) 0.0378(11) Uani 1 1 d .
H2B H 0.2153 0.9354 0.0981 0.045 Uiso 1 1 calc R
N3 N 0.2908(9) 0.3245(8) 0.9642(7) 0.0622(18) Uani 1 1 d .
O1 O 0.2366(6) 0.6182(5) 0.1798(5) 0.0470(11) Uani 1 1 d .
O2 O 0.2948(9) 0.0912(8) 1.0174(7) 0.0770(18) Uani 1 1 d .
Hg1 Hg 0.82335(3) 0.56214(3) 0.60342(3) 0.04474(11) Uani 1 1 d .
Br1 Br 0.99960(9) 0.30348(8) 0.59700(9) 0.0601(2) Uani 1 1 d .
Br2 Br 0.70423(10) 0.79396(9) 0.66438(9) 0.0617(2) Uani 1 1 d .

loop_
_atom_site_aniso_label
_atom_site_aniso_U_11
_atom_site_aniso_U_22
_atom_site_aniso_U_33
_atom_site_aniso_U_23
_atom_site_aniso_U_13
_atom_site_aniso_U_12
C1 0.046(3) 0.029(3) 0.039(3) -0.015(2) -0.001(3) -0.007(3)
C2 0.043(3) 0.040(3) 0.052(4) -0.020(3) -0.006(3) -0.006(3)
C3 0.052(4) 0.039(3) 0.065(5) -0.024(3) -0.017(3) -0.010(3)
C4 0.051(4) 0.028(3) 0.056(4) -0.014(3) -0.017(3) -0.004(3)
C5 0.039(3) 0.036(3) 0.033(3) -0.011(2) -0.002(2) -0.011(3)
C6 0.037(3) 0.034(3) 0.029(3) -0.014(2) 0.002(2) -0.012(2)
C7 0.036(3) 0.030(3) 0.036(3) -0.011(2) -0.003(2) -0.014(3)
C8 0.033(3) 0.030(3) 0.042(3) -0.015(2) 0.000(2) -0.008(2)
C9 0.050(4) 0.045(4) 0.056(4) -0.026(3) -0.001(3) -0.022(3)
C10 0.070(5) 0.063(5) 0.066(5) -0.041(4) 0.000(4) -0.022(4)
C11 0.066(5) 0.056(4) 0.047(4) -0.023(4) 0.009(4) -0.019(4)
C12 0.053(4) 0.059(5) 0.072(5) -0.025(4) 0.024(4) -0.022(4)
C13 0.047(4) 0.056(4) 0.063(5) -0.026(4) 0.009(3) -0.024(3)
C14 0.163(12) 0.094(7) 0.079(7) -0.051(6) 0.042(7) -0.093(9)
C15 0.114(11) 0.095(9) 0.112(11) 0.018(8) -0.020(9) -0.045(9)
C16 0.064(5) 0.078(6) 0.079(6) -0.042(5) 0.012(4) -0.040(5)
N1 0.043(3) 0.035(3) 0.049(3) -0.017(2) -0.008(2) -0.008(2)
N2 0.034(3) 0.035(3) 0.045(3) -0.014(2) -0.004(2) -0.015(2)
N3 0.087(5) 0.057(4) 0.061(4) -0.026(3) 0.021(4) -0.046(4)
O1 0.062(3) 0.036(2) 0.045(3) -0.013(2) -0.003(2) -0.023(2)
O2 0.100(5) 0.067(4) 0.086(5) -0.025(3) 0.009(4) -0.058(4)
Hg1 0.03979(16) 0.03831(16) 0.04994(17) -0.01825(11) -0.00146(10) -0.01039(11)
Br1 0.0543(4) 0.0366(4) 0.0705(5) -0.0148(3) 0.0119(4) -0.0081(3)
Br2 0.0654(5) 0.0517(4) 0.0750(5) -0.0373(4) 0.0132(4) -0.0228(4)

loop_
_atom_type_symbol
_atom_type_description
_atom_type_scat_dispersion_real
_atom_type_scat_dispersion_imag
_atom_type_scat_source
C C 0.0033 0.0016 'International Tables Vol C Tables 4.2.6.8 and 6.1.1.4'
H H 0.0000 0.0000 'International Tables Vol C Tables 4.2.6.8 and 6.1.1.4'
N N 0.0061 0.0033 'International Tables Vol C Tables 4.2.6.8 and 6.1.1.4'
O O 0.0106 0.0060 'International Tables Vol C Tables 4.2.6.8 and 6.1.1.4'
Hg Hg -2.3894 9.2266 'International Tables Vol C Tables 4.2.6.8 and 6.1.1.4'
Br Br -0.2901 2.4595 'International Tables Vol C Tables 4.2.6.8 and 6.1.1.4'

loop_
_geom_angle_atom_site_label_1
_geom_angle_atom_site_label_2
_geom_angle_atom_site_label_3
_geom_angle
_geom_angle_site_symmetry_1
_geom_angle_site_symmetry_3
C2 C1 C5 118.4(6) . .
C2 C1 H1 120.8 . .
C5 C1 H1 120.8 . .
N1 C2 C1 123.4(6) . .
N1 C2 H2 118.3 . .
C1 C2 H2 118.3 . .
N1 C3 C4 123.0(6) . .
N1 C3 H3 118.5 . .
C4 C3 H3 118.5 . .
C5 C4 C3 118.7(6) . .
C5 C4 H4 120.7 . .
C3 C4 H4 120.7 . .
C4 C5 C1 118.6(6) . .
C4 C5 C6 123.2(6) . .
C1 C5 C6 118.1(6) . .
O1 C6 N2 123.8(6) . .
O1 C6 C5 120.7(6) . .
N2 C6 C5 115.5(5) . .
N2 C7 C8 111.3(5) . .
N2 C7 C7 107.6(6) . 2_575
C8 C7 C7 114.0(6) . 2_575
N2 C7 H7 107.9 . .
C8 C7 H7 107.9 . .
C7 C7 H7 107.9 2_575 .
C13 C8 C9 119.3(7) . .
C13 C8 C7 121.5(6) . .
C9 C8 C7 119.1(6) . .
C8 C9 C10 118.4(8) . .
C8 C9 H9 120.8 . .
C10 C9 H9 120.8 . .
C11 C10 C9 122.6(8) . .
C11 C10 H10 118.7 . .
C9 C10 H10 118.7 . .
C10 C11 C12 118.3(7) . .
C10 C11 H11 120.9 . .
C12 C11 H11 120.9 . .
C11 C12 C13 120.5(8) . .
C11 C12 H12 119.7 . .
C13 C12 H12 119.7 . .
C8 C13 C12 120.9(7) . .
C8 C13 H13 119.5 . .
C12 C13 H13 119.5 . .
N3 C14 H14A 109.5 . .
N3 C14 H14B 109.5 . .
H14A C14 H14B 109.5 . .
N3 C14 H14C 109.5 . .
H14A C14 H14C 109.5 . .
H14B C14 H14C 109.5 . .
N3 C15 H15A 109.5 . .
N3 C15 H15B 109.5 . .
H15A C15 H15B 109.5 . .
N3 C15 H15C 109.5 . .
H15A C15 H15C 109.5 . .
H15B C15 H15C 109.5 . .
O2 C16 N3 124.5(9) . .
O2 C16 H16 117.7 . .
N3 C16 H16 117.8 . .
C3 N1 C2 117.7(6) . .
C3 N1 Hg1 121.5(4) . .
C2 N1 Hg1 120.6(4) . .
C6 N2 C7 122.4(5) . .
C6 N2 H2B 118.8 . .
C7 N2 H2B 118.8 . .
C16 N3 C15 118.9(9) . .
C16 N3 C14 121.8(9) . .
C15 N3 C14 118.9(10) . .
N1 Hg1 Br2 99.48(12) . .
N1 Hg1 Br1 97.76(12) . .
Br2 Hg1 Br1 162.64(3) . .

loop_
_geom_bond_atom_site_label_1
_geom_bond_atom_site_label_2
_geom_bond_distance
_geom_bond_site_symmetry_2
C1 C2 1.376(10) .
C1 C5 1.393(8) .
C1 H1 0.9300 .
C2 N1 1.342(9) .
C2 H2 0.9300 .
C3 N1 1.323(9) .
C3 C4 1.398(10) .
C3 H3 0.9300 .
C4 C5 1.376(9) .
C4 H4 0.9300 .
C5 C6 1.501(8) .
C6 O1 1.227(7) .
C6 N2 1.327(8) .
C7 N2 1.471(7) .
C7 C8 1.520(9) .
C7 C7 1.535(11) 2_575
C7 H7 0.9800 .
C8 C13 1.371(10) .
C8 C9 1.390(9) .
C9 C10 1.411(11) .
C9 H9 0.9300 .
C10 C11 1.366(13) .
C10 H10 0.9300 .
C11 C12 1.369(12) .
C11 H11 0.9300 .
C12 C13 1.409(12) .
C12 H12 0.9300 .
C13 H13 0.9300 .
C14 N3 1.439(11) .
C14 H14A 0.9600 .
C14 H14B 0.9600 .
C14 H14C 0.9600 .
C15 N3 1.415(16) .
C15 H15A 0.9600 .
C15 H15B 0.9600 .
C15 H15C 0.9600 .
C16 O2 1.221(10) .
C16 N3 1.336(12) .
C16 H16 0.9300 .
N1 Hg1 2.448(5) .
N2 H2B 0.8600 .
Hg1 Br2 2.4496(8) .
Hg1 Br1 2.4641(8) .

loop_
_geom_torsion_atom_site_label_1
_geom_torsion_atom_site_label_2
_geom_torsion_atom_site_label_3
_geom_torsion_atom_site_label_4
_geom_torsion
_geom_torsion_site_symmetry_1
C5 C1 C2 N1 3.3(12) .
N1 C3 C4 C5 3.1(13) .
C3 C4 C5 C1 -0.8(11) .
C3 C4 C5 C6 176.4(7) .
C2 C1 C5 C4 -2.2(11) .
C2 C1 C5 C6 -179.5(6) .
C4 C5 C6 O1 -150.5(7) .
C1 C5 C6 O1 26.7(9) .
C4 C5 C6 N2 28.7(9) .
C1 C5 C6 N2 -154.1(6) .
N2 C7 C8 C13 -38.8(8) .
C7 C7 C8 C13 83.1(9) 2_575
N2 C7 C8 C9 144.1(6) .
C7 C7 C8 C9 -94.0(8) 2_575
C13 C8 C9 C10 -1.9(10) .
C7 C8 C9 C10 175.3(6) .
C8 C9 C10 C11 1.9(12) .
C9 C10 C11 C12 -1.7(13) .
C10 C11 C12 C13 1.5(13) .
C9 C8 C13 C12 1.8(11) .
C7 C8 C13 C12 -175.3(7) .
C11 C12 C13 C8 -1.6(12) .
C4 C3 N1 C2 -2.1(13) .
C4 C3 N1 Hg1 -177.5(7) .
C1 C2 N1 C3 -1.1(12) .
C1 C2 N1 Hg1 174.3(6) .
O1 C6 N2 C7 2.1(9) .
C5 C6 N2 C7 -177.1(5) .
C8 C7 N2 C6 -89.1(7) .
C7 C7 N2 C6 145.3(7) 2_575
O2 C16 N3 C15 2.3(15) .
O2 C16 N3 C14 175.4(10) .
C3 N1 Hg1 Br2 9.3(7) .
C2 N1 Hg1 Br2 -165.9(6) .
C3 N1 Hg1 Br1 -172.8(6) .
C2 N1 Hg1 Br1 12.0(6) .
